data_7103061
loop_
_publ_author_name
'Zhang, Jian'
'Bu, Xianhui'

_publ_section_title
;
 A new enantiopure unsaturated dicarboxylate as a 4-connected unit in a
 flexible homochiral PtS-type framework.
;
_journal_issue 15
_journal_name_full 'Chemical communications (Cambridge, England)'
_journal_page_first 1756
_journal_page_last 1758
_journal_paper_doi 10.1039/b719368h
_journal_year 2008
_chemical_absolute_configuration rm
_chemical_formula_sum 'C10 H12 O4 Zn'
_chemical_formula_weight 261.57
_chemical_name_systematic
;
?
;
_space_group_IT_number 96
_symmetry_cell_setting tetragonal
_symmetry_space_group_name_Hall 'P 4nw 2abw'
_symmetry_space_group_name_H-M 'P 43 21 2'
_atom_sites_solution_hydrogens geom
_atom_sites_solution_primary direct
_atom_sites_solution_secondary difmap
_audit_creation_method SHELXL-97
_cell_angle_alpha 90.00
_cell_angle_beta 90.00
_cell_angle_gamma 90.00
_cell_formula_units_Z 8
_cell_length_a 13.2150(10)
_cell_length_b 13.2150(10)
_cell_length_c 12.84350(10)
_cell_measurement_reflns_used 5895
_cell_measurement_temperature 273(2)
_cell_measurement_theta_max 27.15
_cell_measurement_theta_min 2.21
_cell_volume 2242.9(2)
_computing_cell_refinement 'Bruker SMART'
_computing_data_collection 'Bruker SMART'
_computing_data_reduction 'Bruker SAINT'
_computing_molecular_graphics 'Bruker SHELXTL'
_computing_publication_material 'Bruker SHELXTL'
_computing_structure_refinement 'SHELXL-97 (Sheldrick, 1997)'
_computing_structure_solution 'SHELXS-97 (Sheldrick, 1990)'
_diffrn_ambient_temperature 273(2)
_diffrn_measured_fraction_theta_full 1.000
_diffrn_measured_fraction_theta_max 1.000
_diffrn_measurement_device_type 'CCD area detector'
_diffrn_measurement_method 'phi and omega scans'
_diffrn_radiation_monochromator graphite
_diffrn_radiation_source 'fine-focus sealed tube'
_diffrn_radiation_type MoK\a
_diffrn_radiation_wavelength 0.71073
_diffrn_reflns_av_R_equivalents 0.0382
_diffrn_reflns_av_sigmaI/netI 0.0331
_diffrn_reflns_limit_h_max 17
_diffrn_reflns_limit_h_min -18
_diffrn_reflns_limit_k_max 18
_diffrn_reflns_limit_k_min -17
_diffrn_reflns_limit_l_max 18
_diffrn_reflns_limit_l_min -18
_diffrn_reflns_number 18480
_diffrn_reflns_theta_full 30.18
_diffrn_reflns_theta_max 30.18
_diffrn_reflns_theta_min 2.18
_exptl_absorpt_coefficient_mu 2.180
_exptl_absorpt_correction_T_max 1.00
_exptl_absorpt_correction_T_min 0.72
_exptl_absorpt_correction_type empirical
_exptl_absorpt_process_details 'SADABS (Sheldrick, 1996)'
_exptl_crystal_colour colorless
_exptl_crystal_density_diffrn 1.549
_exptl_crystal_density_method 'not measured'
_exptl_crystal_description prism
_exptl_crystal_F_000 1072
_exptl_crystal_size_max .30
_exptl_crystal_size_mid .15
_exptl_crystal_size_min .10
_refine_diff_density_max 0.476
_refine_diff_density_min -0.277
_refine_diff_density_rms 0.063
_refine_ls_abs_structure_details 'Flack H D (1983), Acta Cryst. A39, 876-881'
_refine_ls_abs_structure_Flack -0.011(14)
_refine_ls_extinction_method none
_refine_ls_goodness_of_fit_ref 1.033
_refine_ls_hydrogen_treatment constr
_refine_ls_matrix_type full
_refine_ls_number_parameters 136
_refine_ls_number_reflns 3328
_refine_ls_number_restraints 0
_refine_ls_restrained_S_all 1.033
_refine_ls_R_factor_all 0.0355
_refine_ls_R_factor_gt 0.0289
_refine_ls_shift/su_max 0.001
_refine_ls_shift/su_mean 0.000
_refine_ls_structure_factor_coef Fsqd
_refine_ls_weighting_details 'calc w=1/[\s^2^(Fo^2^)+(0.0364P)^2^+0.2186P] where P=(Fo^2^+2Fc^2^)/3'
_refine_ls_weighting_scheme calc
_refine_ls_wR_factor_gt 0.0656
_refine_ls_wR_factor_ref 0.0683
_reflns_number_gt 2958
_reflns_number_total 3328
_reflns_threshold_expression >2sigma(I)
_cod_data_source_file b719368h.txt
_cod_data_source_block 1_a
_cod_depositor_comments
;
The following automatic conversions were performed:
'_symmetry_cell_setting' value 'Tetragonal' changed to 'tetragonal'
according to '/home/saulius/struct/CIF-dictionaries/cif_core.dic'
dictionary named 'cif_core.dic' version 2.4.1 from 2010-06-29.

Automatic conversion script
Id: cif_fix_enum 1527 2010-12-29 10:47:43Z saulius 
;
_cod_original_sg_symbol_H-M P4(3)2(1)2
_cod_database_code 7103061

loop_
_symmetry_equiv_pos_as_xyz
'x, y, z'
'-x, -y, z+1/2'
'-y+1/2, x+1/2, z+3/4'
'y+1/2, -x+1/2, z+1/4'
'-x+1/2, y+1/2, -z+3/4'
'x+1/2, -y+1/2, -z+1/4'
'y, x, -z'
'-y, -x, -z+1/2'

loop_
_atom_site_label
_atom_site_type_symbol
_atom_site_fract_x
_atom_site_fract_y
_atom_site_fract_z
_atom_site_U_iso_or_equiv
_atom_site_adp_type
_atom_site_occupancy
_atom_site_symmetry_multiplicity
_atom_site_calc_flag
_atom_site_refinement_flags
_atom_site_disorder_assembly
_atom_site_disorder_group
Zn1 Zn 0.459982(17) -0.075342(18) -0.159824(18) 0.02268(7) Uani 1 1 d . . .
O1 O 0.98302(11) 0.29773(11) -0.04269(12) 0.0274(3) Uani 1 1 d . . .
O2 O 0.87647(14) 0.34543(14) 0.08244(14) 0.0416(4) Uani 1 1 d . . .
O3 O 0.52801(12) 0.10049(13) 0.00234(15) 0.0406(4) Uani 1 1 d . . .
O4 O 0.58405(13) -0.02128(14) -0.10234(15) 0.0470(5) Uani 1 1 d . . .
C1 C 0.84952(18) 0.18652(18) 0.0027(2) 0.0337(5) Uani 1 1 d . . .
C2 C 0.73152(17) 0.19553(17) 0.01231(17) 0.0279(4) Uani 1 1 d . . .
C3 C 0.69935(19) 0.1039(2) -0.05220(19) 0.0362(6) Uani 1 1 d . . .
C4 C 0.7722(2) 0.0716(2) -0.1132(2) 0.0532(8) Uani 1 1 d . . .
H4A H 0.7660 0.0175 -0.1590 0.064 Uiso 1 1 calc R . .
C5 C 0.8669(2) 0.1332(2) -0.0996(2) 0.0566(9) Uani 1 1 d . . .
H5A H 0.8750 0.1814 -0.1560 0.068 Uiso 1 1 calc R . .
H5B H 0.9263 0.0902 -0.0965 0.068 Uiso 1 1 calc R . .
C6 C 0.8945(3) 0.1178(2) 0.0911(3) 0.0710(11) Uani 1 1 d . . .
H6A H 0.9666 0.1139 0.0834 0.106 Uiso 1 1 calc R . .
H6B H 0.8659 0.0512 0.0861 0.106 Uiso 1 1 calc R . .
H6C H 0.8784 0.1465 0.1578 0.106 Uiso 1 1 calc R . .
C7 C 0.6948(2) 0.1937(3) 0.1245(2) 0.0658(11) Uani 1 1 d . . .
H7A H 0.6224 0.1992 0.1258 0.099 Uiso 1 1 calc R . .
H7B H 0.7239 0.2495 0.1619 0.099 Uiso 1 1 calc R . .
H7C H 0.7149 0.1313 0.1567 0.099 Uiso 1 1 calc R . .
C8 C 0.6930(2) 0.2896(2) -0.0427(3) 0.0663(10) Uani 1 1 d . . .
H8A H 0.6207 0.2934 -0.0359 0.099 Uiso 1 1 calc R . .
H8B H 0.7107 0.2864 -0.1151 0.099 Uiso 1 1 calc R . .
H8C H 0.7231 0.3485 -0.0119 0.099 Uiso 1 1 calc R . .
C9 C 0.90658(16) 0.28488(17) 0.01356(16) 0.0256(4) Uani 1 1 d . . .
C10 C 0.59678(18) 0.05852(19) -0.05054(18) 0.0335(5) Uani 1 1 d . . .

loop_
_atom_site_aniso_label
_atom_site_aniso_U_11
_atom_site_aniso_U_22
_atom_site_aniso_U_33
_atom_site_aniso_U_23
_atom_site_aniso_U_13
_atom_site_aniso_U_12
Zn1 0.02084(13) 0.02060(13) 0.02658(11) -0.00494(10) 0.00584(9) -0.00434(9)
O1 0.0220(8) 0.0225(7) 0.0378(8) 0.0023(6) 0.0030(6) -0.0027(6)
O2 0.0409(10) 0.0421(10) 0.0418(9) -0.0207(8) 0.0103(8) -0.0184(8)
O3 0.0232(9) 0.0335(9) 0.0651(11) -0.0024(8) 0.0050(8) -0.0069(7)
O4 0.0320(9) 0.0451(11) 0.0639(12) -0.0194(9) 0.0007(9) -0.0155(8)
C1 0.0277(12) 0.0321(13) 0.0412(13) -0.0127(10) 0.0084(10) -0.0114(10)
C2 0.0265(11) 0.0274(12) 0.0299(11) -0.0062(9) 0.0035(9) -0.0100(9)
C3 0.0305(13) 0.0400(14) 0.0383(12) -0.0143(10) 0.0052(10) -0.0142(11)
C4 0.0403(15) 0.0576(18) 0.0615(18) -0.0392(15) 0.0183(13) -0.0239(14)
C5 0.0401(15) 0.061(2) 0.0682(19) -0.0377(17) 0.0200(14) -0.0241(14)
C6 0.057(2) 0.0498(19) 0.106(3) 0.027(2) -0.024(2) -0.0179(16)
C7 0.059(2) 0.093(3) 0.0450(15) -0.0324(16) 0.0243(14) -0.047(2)
C8 0.0419(18) 0.0423(18) 0.115(3) 0.0150(19) -0.0208(18) -0.0092(14)
C9 0.0224(11) 0.0266(11) 0.0278(10) -0.0006(8) -0.0022(8) -0.0048(8)
C10 0.0290(12) 0.0325(14) 0.0389(12) -0.0020(9) -0.0023(9) -0.0091(9)

loop_
_atom_type_symbol
_atom_type_description
_atom_type_scat_dispersion_real
_atom_type_scat_dispersion_imag
_atom_type_scat_source
C C 0.0033 0.0016 'International Tables Vol C Tables 4.2.6.8 and 6.1.1.4'
H H 0.0000 0.0000 'International Tables Vol C Tables 4.2.6.8 and 6.1.1.4'
O O 0.0106 0.0060 'International Tables Vol C Tables 4.2.6.8 and 6.1.1.4'
Zn Zn 0.2839 1.4301 'International Tables Vol C Tables 4.2.6.8 and 6.1.1.4'

loop_
_geom_angle_atom_site_label_1
_geom_angle_atom_site_label_2
_geom_angle_atom_site_label_3
_geom_angle
_geom_angle_site_symmetry_1
_geom_angle_site_symmetry_3
_geom_angle_publ_flag
O2 Zn1 O4 126.38(8) 7_545 . ?
O2 Zn1 O1 100.51(7) 7_545 5_644 ?
O4 Zn1 O1 96.34(7) . 5_644 ?
O2 Zn1 O3 102.09(8) 7_545 3_544 ?
O4 Zn1 O3 108.09(8) . 3_544 ?
O1 Zn1 O3 125.85(7) 5_644 3_544 ?
C9 O1 Zn1 127.75(15) . 5_654 ?
C9 O2 Zn1 139.56(15) . 7_655 ?
C10 O3 Zn1 129.59(15) . 4 ?
C10 O4 Zn1 128.65(17) . . ?
C5 C1 C9 114.0(2) . . ?
C5 C1 C2 104.8(2) . . ?
C9 C1 C2 115.1(2) . . ?
C5 C1 C6 107.6(3) . . ?
C9 C1 C6 104.0(2) . . ?
C2 C1 C6 111.3(2) . . ?
C8 C2 C7 110.3(3) . . ?
C8 C2 C3 107.7(2) . . ?
C7 C2 C3 114.4(2) . . ?
C8 C2 C1 111.0(2) . . ?
C7 C2 C1 113.0(2) . . ?
C3 C2 C1 100.02(18) . . ?
C4 C3 C10 123.2(2) . . ?
C4 C3 C2 112.2(2) . . ?
C10 C3 C2 124.6(2) . . ?
C3 C4 C5 111.5(2) . . ?
C3 C4 H4A 124.3 . . ?
C5 C4 H4A 124.3 . . ?
C4 C5 C1 103.1(2) . . ?
C4 C5 H5A 111.1 . . ?
C1 C5 H5A 111.1 . . ?
C4 C5 H5B 111.1 . . ?
C1 C5 H5B 111.1 . . ?
H5A C5 H5B 109.1 . . ?
C1 C6 H6A 109.5 . . ?
C1 C6 H6B 109.5 . . ?
H6A C6 H6B 109.5 . . ?
C1 C6 H6C 109.5 . . ?
H6A C6 H6C 109.5 . . ?
H6B C6 H6C 109.5 . . ?
C2 C7 H7A 109.5 . . ?
C2 C7 H7B 109.5 . . ?
H7A C7 H7B 109.5 . . ?
C2 C7 H7C 109.5 . . ?
H7A C7 H7C 109.5 . . ?
H7B C7 H7C 109.5 . . ?
C2 C8 H8A 109.5 . . ?
C2 C8 H8B 109.5 . . ?
H8A C8 H8B 109.5 . . ?
C2 C8 H8C 109.5 . . ?
H8A C8 H8C 109.5 . . ?
H8B C8 H8C 109.5 . . ?
O1 C9 O2 125.0(2) . . ?
O1 C9 C1 117.8(2) . . ?
O2 C9 C1 117.05(19) . . ?
O4 C10 O3 123.8(2) . . ?
O4 C10 C3 117.0(2) . . ?
O3 C10 C3 119.2(2) . . ?

loop_
_geom_bond_atom_site_label_1
_geom_bond_atom_site_label_2
_geom_bond_distance
_geom_bond_site_symmetry_2
_geom_bond_publ_flag
Zn1 O2 1.9197(16) 7_545 ?
Zn1 O4 1.9349(16) . ?
Zn1 O1 1.9372(14) 5_644 ?
Zn1 O3 1.9434(17) 3_544 ?
O1 C9 1.253(3) . ?
O1 Zn1 1.9372(14) 5_654 ?
O2 C9 1.257(3) . ?
O2 Zn1 1.9197(16) 7_655 ?
O3 C10 1.263(3) . ?
O3 Zn1 1.9434(17) 4 ?
O4 C10 1.258(3) . ?
C1 C5 1.509(3) . ?
C1 C9 1.509(3) . ?
C1 C2 1.569(3) . ?
C1 C6 1.570(4) . ?
C2 C8 1.518(4) . ?
C2 C7 1.521(3) . ?
C2 C3 1.528(3) . ?
C3 C4 1.312(3) . ?
C3 C10 1.482(3) . ?
C4 C5 1.503(4) . ?
C4 H4A 0.9300 . ?
C5 H5A 0.9700 . ?
C5 H5B 0.9700 . ?
C6 H6A 0.9600 . ?
C6 H6B 0.9600 . ?
C6 H6C 0.9600 . ?
C7 H7A 0.9600 . ?
C7 H7B 0.9600 . ?
C7 H7C 0.9600 . ?
C8 H8A 0.9600 . ?
C8 H8B 0.9600 . ?
C8 H8C 0.9600 . ?
